data_1572400
loop_
_publ_author_name
'Kov&#xe1;cs, Benj&#xe1;min'
'F&#xf6;ldes, Tam&#xe1;s'
'Szab&#xf3;, M&#xe1;rk'
'Dork&#xf3;, &#xc9;va'
'K&#xf3;tai, Bianka'
'Laczk&#xf3;, Gergely'
'Holczbauer, Tam&#xe1;s'
'Domj&#xe1;n, Attila'
'P&#xe1;pai, Imre'
'So&#xf3;s, Tibor'

_publ_section_title
;
 Illuminating the multiple Lewis acidity of triaryl-boranes <i>via</i>
 atropisomeric dative adducts.
;
_journal_issue 38
_journal_name_full 'Chemical science'
_journal_page_first 15679
_journal_page_last 15689
_journal_paper_doi 10.1039/d4sc00925h
_journal_volume 15
_journal_year 2024
_chemical_formula_moiety
;
C18 H9 B Cl5 F, O H2, 3(C5 H11 N)
;
_chemical_formula_sum 'C29 H31 B Cl5 F N2.2 O'
_chemical_formula_weight 633.42
_chemical_name_common 'asymmetrically halogenated triaryl borane structure hydridecomplex'
_chemical_name_systematic
'(2-chloro-6-fluorophenyl)bis(2,6-dichlorophenyl)(hydroxy)borate + piperidin-1-ium, +2 piperidine'
_space_group_crystal_system monoclinic
_space_group_IT_number 9
_space_group_name_Hall 'C -2yc'
_space_group_name_H-M_alt 'C 1 c 1'
_atom_sites_solution_hydrogens geom
_atom_sites_solution_primary direct
_atom_sites_solution_secondary direct
_audit_creation_method SHELXL-2018/3
_audit_update_record
;
2023-02-21 deposited with the CCDC.	2024-08-25 downloaded from the CCDC.
;
_cell_angle_alpha 90
_cell_angle_beta 91.581(6)
_cell_angle_gamma 90
_cell_formula_units_Z 4
_cell_length_a 10.208(2)
_cell_length_b 17.008(3)
_cell_length_c 20.085(4)
_cell_measurement_reflns_used 10248
_cell_measurement_temperature 123(2)
_cell_measurement_theta_max 21.85
_cell_measurement_theta_min 3.045
_cell_volume 3485.8(12)
_computing_cell_refinement 'Crystal Clear V.1.4.1 (Rigaku/MSC, 2007)'
_computing_data_collection 'Crystal Clear V.1.4.1 (Rigaku/MSC, 2007)'
_computing_data_reduction 'Crystal Clear V.1.4.1 (Rigaku/MSC, 2007)'
_computing_molecular_graphics 'PLATON (Spek, 2009)'
_computing_publication_material 'PLATON (Spek, 2009)'
_computing_structure_refinement 'SHELXL-2018/3 (Sheldrick, 2018)'
_computing_structure_solution 'SHELXS-97 (Sheldrick, 2008)'
_diffrn_ambient_temperature 123(2)
_diffrn_detector_area_resol_mean 10.0000
_diffrn_measured_fraction_theta_full 0.992
_diffrn_measured_fraction_theta_max 0.992
_diffrn_measurement_device_type 'Rigaku RAXIS-RAPID II'
_diffrn_measurement_method dtprofit.ref
_diffrn_radiation_detector RX
_diffrn_radiation_type MoK\a
_diffrn_radiation_wavelength 0.71075
_diffrn_reflns_av_R_equivalents 0.1706
_diffrn_reflns_av_unetI/netI 0.1662
_diffrn_reflns_Laue_measured_fraction_full 0.992
_diffrn_reflns_Laue_measured_fraction_max 0.992
_diffrn_reflns_limit_h_max 10
_diffrn_reflns_limit_h_min -10
_diffrn_reflns_limit_k_max 17
_diffrn_reflns_limit_k_min -17
_diffrn_reflns_limit_l_max 21
_diffrn_reflns_limit_l_min -21
_diffrn_reflns_number 14920
_diffrn_reflns_point_group_measured_fraction_full 0.993
_diffrn_reflns_point_group_measured_fraction_max 0.993
_diffrn_reflns_theta_full 21.897
_diffrn_reflns_theta_max 21.897
_diffrn_reflns_theta_min 3.052
_diffrn_source 'Sealed Tube'
_exptl_absorpt_coefficient_mu 0.445
_exptl_absorpt_correction_T_max 0.996687
_exptl_absorpt_correction_T_min 0.971643
_exptl_absorpt_correction_type numerical
_exptl_absorpt_process_details
;
 T.Higashi, Numerical Absorption Correction, NUMABS, 2002
;
_exptl_crystal_colour colourless
_exptl_crystal_density_diffrn 1.207
_exptl_crystal_density_method 'not measured'
_exptl_crystal_description platelet
_exptl_crystal_F_000 1310
_exptl_crystal_recrystallization_method 'Re-crystallisation from solvent: piperidine'
_exptl_crystal_size_max 0.250
_exptl_crystal_size_mid 0.250
_exptl_crystal_size_min 0.010
_refine_diff_density_max 0.705
_refine_diff_density_min -0.357
_refine_diff_density_rms 0.102
_refine_ls_abs_structure_details
;
 Refined as a perfect inversion twin.
;
_refine_ls_abs_structure_Flack 0.5
_refine_ls_extinction_method none
_refine_ls_goodness_of_fit_ref 0.994
_refine_ls_hydrogen_treatment constr
_refine_ls_matrix_type full
_refine_ls_number_parameters 271
_refine_ls_number_reflns 4200
_refine_ls_number_restraints 121
_refine_ls_restrained_S_all 0.985
_refine_ls_R_factor_all 0.1705
_refine_ls_R_factor_gt 0.1116
_refine_ls_shift/su_max 0.019
_refine_ls_shift/su_mean 0.001
_refine_ls_structure_factor_coef Fsqd
_refine_ls_weighting_details 'w=1/[\s^2^(Fo^2^)+(0.1786P)^2^] where P=(Fo^2^+2Fc^2^)/3'
_refine_ls_weighting_scheme calc
_refine_ls_wR_factor_gt 0.2789
_refine_ls_wR_factor_ref 0.3163
_reflns_Friedel_coverage 0.997
_reflns_Friedel_fraction_full 0.993
_reflns_Friedel_fraction_max 0.993
_reflns_number_gt 2303
_reflns_number_total 4200
_reflns_threshold_expression 'I > 2\s(I)'
_cod_data_source_file d4sc00925h2.cif
_cod_data_source_block shelx_CCDC1
_cod_depositor_comments 'Adding full bibliography for 1572399--1572400.cif.'
_cod_original_sg_symbol_H-M 'C c'
_cod_original_formula_sum 'C29 H31 B Cl5 F N2.20 O'
_cod_database_code 1572400
_shelx_shelxl_version_number 2018/3
_shelx_space_group_comment
;
The symmetry employed for this shelxl refinement is uniquely defined
by the following loop, which should always be used as a source of
symmetry information in preference to the above space-group names.
They are only intended as comments.
;
_shelx_estimated_absorpt_t_min 0.897
_shelx_estimated_absorpt_t_max 0.996

loop_
_space_group_symop_operation_xyz
'x, y, z'
'x, -y, z+1/2'
'x+1/2, y+1/2, z'
'x+1/2, -y+1/2, z+1/2'

loop_
_atom_site_label
_atom_site_type_symbol
_atom_site_fract_x
_atom_site_fract_y
_atom_site_fract_z
_atom_site_U_iso_or_equiv
_atom_site_adp_type
_atom_site_occupancy
_atom_site_site_symmetry_order
_atom_site_calc_flag
_atom_site_refinement_flags_posn
_atom_site_refinement_flags_adp
_atom_site_refinement_flags_occupancy
_atom_site_disorder_assembly
_atom_site_disorder_group
Cl1 Cl 0.6278(6) 0.9518(3) 0.6850(3) 0.0653(17) Uani 1 1 d . . . . .
Cl2 Cl 0.2830(6) 0.8573(4) 0.8730(3) 0.0679(18) Uani 1 1 d . . . . .
Cl3 Cl 0.6455(6) 0.6701(4) 0.8786(3) 0.074(2) Uani 1 1 d . . . . .
Cl4 Cl 0.3347(6) 0.8063(4) 0.6857(4) 0.082(2) Uani 1 1 d . . . . .
Cl5 Cl 0.6732(6) 0.7270(4) 0.6807(4) 0.080(2) Uani 1 1 d . . . . .
F6 F 0.7678(11) 0.9381(6) 0.8622(6) 0.053(3) Uani 1 1 d . . . . .
O1 O 0.5652(13) 0.8335(8) 0.8815(7) 0.053(4) Uani 1 1 d . . . . .
C1 C 0.4808(13) 0.7412(7) 0.7889(8) 0.057(6) Uani 1 1 d G U . . .
C2 C 0.5157(13) 0.6759(9) 0.8270(7) 0.063(7) Uani 1 1 d G U . . .
C3 C 0.4475(18) 0.6057(8) 0.8187(9) 0.087(9) Uani 1 1 d G U . . .
H3 H 0.470843 0.561997 0.844145 0.121 Uiso 1 1 calc R U . . .
C4 C 0.3442(17) 0.6008(8) 0.7722(10) 0.082(9) Uani 1 1 d G U . . .
H4 H 0.298542 0.553882 0.766679 0.115 Uiso 1 1 calc R U . . .
C5 C 0.3093(15) 0.6662(10) 0.7341(8) 0.077(8) Uani 1 1 d G U . . .
H5 H 0.240213 0.662903 0.703082 0.108 Uiso 1 1 calc R U . . .
C6 C 0.3776(15) 0.7363(8) 0.7424(7) 0.051(6) Uani 1 1 d G U . . .
C7 C 0.4661(14) 0.9099(8) 0.7870(8) 0.062(6) Uani 1 1 d G U . . .
C8 C 0.3541(15) 0.9232(9) 0.8232(8) 0.063(7) Uani 1 1 d G U . . .
C9 C 0.2818(13) 0.9916(10) 0.8130(9) 0.069(7) Uani 1 1 d G U . . .
H9 H 0.206896 1.000504 0.837273 0.096 Uiso 1 1 calc R U . . .
C10 C 0.3214(17) 1.0467(8) 0.7666(9) 0.086(9) Uani 1 1 d G U . . .
H10 H 0.272976 1.092468 0.759773 0.120 Uiso 1 1 calc R U . . .
C11 C 0.4333(17) 1.0334(8) 0.7304(8) 0.080(8) Uani 1 1 d G U . . .
H11 H 0.459799 1.070280 0.699303 0.112 Uiso 1 1 calc R U . . .
C12 C 0.5057(13) 0.9650(9) 0.7406(8) 0.060(6) Uani 1 1 d G U . . .
C13 C 0.7157(10) 0.8290(10) 0.7825(8) 0.066(7) Uani 1 1 d G U . . .
C14 C 0.7639(16) 0.7773(9) 0.7355(8) 0.069(8) Uani 1 1 d G U . . .
C15 C 0.8982(17) 0.7707(10) 0.7274(9) 0.091(9) Uani 1 1 d G U . . .
H15 H 0.930450 0.736064 0.695902 0.128 Uiso 1 1 calc R U . . .
C16 C 0.9844(11) 0.8157(12) 0.7662(11) 0.088(9) Uani 1 1 d G U . . .
H16 H 1.074255 0.811305 0.760728 0.123 Uiso 1 1 calc R U . . .
C17 C 0.9362(14) 0.8674(11) 0.8132(10) 0.084(9) Uani 1 1 d G U . . .
H17 H 0.993869 0.897599 0.839191 0.117 Uiso 1 1 calc R U . . .
C18 C 0.8019(15) 0.8741(10) 0.8214(8) 0.068(7) Uani 1 1 d G U . . .
B1 B 0.558(2) 0.8264(15) 0.8087(12) 0.047(7) Uani 1 1 d . . . . .
N1 N 0.580(2) 0.9453(12) 0.9789(11) 0.076(6) Uiso 1 1 d . . . . .
C19 C 0.457(3) 0.9314(18) 1.0184(17) 0.100(10) Uiso 1 1 d . . . . .
H19A H 0.455506 0.966887 1.056229 0.140 Uiso 1 1 calc R U . . .
H19B H 0.379379 0.941477 0.990576 0.140 Uiso 1 1 calc R U . . .
C20 C 0.456(3) 0.8498(17) 1.0417(17) 0.097(9) Uiso 1 1 d . . . . .
H20A H 0.442723 0.815333 1.003586 0.136 Uiso 1 1 calc R U . . .
H20B H 0.382622 0.842502 1.070724 0.136 Uiso 1 1 calc R U . . .
C21 C 0.581(2) 0.8258(15) 1.0789(13) 0.072(7) Uiso 1 1 d . . . . .
H21A H 0.582512 0.849127 1.122936 0.100 Uiso 1 1 calc R U . . .
H21B H 0.582490 0.769094 1.084100 0.100 Uiso 1 1 calc R U . . .
C22 C 0.699(3) 0.8509(16) 1.0433(15) 0.084(8) Uiso 1 1 d . . . . .
H22A H 0.775019 0.845585 1.073259 0.118 Uiso 1 1 calc R U . . .
H22B H 0.711748 0.815785 1.006004 0.118 Uiso 1 1 calc R U . . .
C23 C 0.694(3) 0.9299(16) 1.0191(15) 0.084(8) Uiso 1 1 d . . . . .
H23A H 0.771216 0.939843 0.993070 0.117 Uiso 1 1 calc R U . . .
H23B H 0.696631 0.965740 1.056638 0.117 Uiso 1 1 calc R U . . .
N2 N 0.640(4) 1.102(3) 0.912(3) 0.139(18) Uiso 0.6 1 d D . P . .
C24 C 0.731(3) 1.151(2) 0.951(2) 0.077(13) Uiso 0.6 1 d D . P . .
H24A H 0.752463 1.197097 0.925718 0.108 Uiso 0.6 1 calc R U P . .
H24B H 0.810858 1.121695 0.960321 0.108 Uiso 0.6 1 calc R U P . .
C25 C 0.674(4) 1.176(3) 1.016(2) 0.117(19) Uiso 0.6 1 d D . P . .
H25A H 0.654864 1.129489 1.042258 0.164 Uiso 0.6 1 calc R U P . .
H25B H 0.737044 1.207402 1.040608 0.164 Uiso 0.6 1 calc R U P . .
C26 C 0.552(4) 1.221(3) 1.005(3) 0.19(3) Uiso 0.6 1 d D . P . .
H26A H 0.570048 1.266830 0.977563 0.272 Uiso 0.6 1 calc R U P . .
H26B H 0.521343 1.239957 1.047441 0.272 Uiso 0.6 1 calc R U P . .
C27 C 0.447(4) 1.172(3) 0.971(2) 0.093(15) Uiso 0.6 1 d D . P . .
H27A H 0.407810 1.138325 1.004109 0.122 Uiso 0.6 1 calc R U P . .
H27B H 0.379630 1.206267 0.952791 0.122 Uiso 0.6 1 calc R U P . .
C28 C 0.502(4) 1.123(5) 0.918(4) 0.23(4) Uiso 0.6 1 d D . P . .
H28A H 0.454115 1.074215 0.917930 0.294 Uiso 0.6 1 calc R U P . .
H28B H 0.477803 1.149398 0.876160 0.294 Uiso 0.6 1 calc R U P . .
C29 C 0.993(5) 1.025(3) 1.144(3) 0.089(14) Uiso 0.6 1 d . . P . .
H29A H 1.070637 1.039414 1.170331 0.125 Uiso 0.6 1 calc R U P . .
H29B H 0.921030 1.021812 1.174939 0.125 Uiso 0.6 1 calc R U P . .
C30 C 0.965(5) 1.085(3) 1.099(3) 0.100(16) Uiso 0.6 1 d . . P . .
H30A H 0.954790 1.134084 1.123347 0.140 Uiso 0.6 1 calc R U P . .
H30B H 0.883081 1.074006 1.075666 0.140 Uiso 0.6 1 calc R U P . .
C31 C 1.079(7) 1.096(4) 1.046(4) 0.14(2) Uiso 0.6 1 d . . P . .
H31A H 1.053706 1.134972 1.012371 0.195 Uiso 0.6 1 calc R U P . .
H31B H 1.160415 1.112213 1.067440 0.195 Uiso 0.6 1 calc R U P . .
C32 C 1.092(5) 1.013(3) 1.014(3) 0.101(16) Uiso 0.6 1 d . . P . .
H32A H 1.015924 1.003841 0.984691 0.141 Uiso 0.6 1 calc R U P . .
H32B H 1.168302 1.013114 0.985904 0.141 Uiso 0.6 1 calc R U P . .
C33 C 1.105(6) 0.942(3) 1.063(3) 0.099(16) Uiso 0.6 1 d . . P . .
H33A H 1.083215 0.893589 1.039863 0.138 Uiso 0.6 1 calc R U P . .
H33B H 1.194660 0.938350 1.080008 0.138 Uiso 0.6 1 calc R U P . .
N3 N 1.011(5) 0.955(3) 1.121(3) 0.123(16) Uiso 0.6 1 d . . P . .

loop_
_atom_site_aniso_label
_atom_site_aniso_U_11
_atom_site_aniso_U_22
_atom_site_aniso_U_33
_atom_site_aniso_U_23
_atom_site_aniso_U_13
_atom_site_aniso_U_12
Cl1 0.054(4) 0.080(4) 0.062(4) 0.009(3) 0.011(3) 0.000(3)
Cl2 0.038(3) 0.093(4) 0.073(4) 0.005(4) 0.010(3) 0.005(3)
Cl3 0.068(4) 0.077(4) 0.077(5) -0.001(4) -0.002(3) 0.012(3)
Cl4 0.067(5) 0.097(5) 0.080(5) -0.002(4) -0.018(4) 0.002(4)
Cl5 0.073(5) 0.094(5) 0.074(5) -0.015(4) 0.009(4) 0.007(4)
F6 0.047(8) 0.049(7) 0.065(8) -0.017(6) 0.016(6) -0.009(6)
O1 0.031(8) 0.071(9) 0.056(10) -0.008(7) 0.013(7) -0.009(7)
C1 0.055(15) 0.059(14) 0.059(15) -0.003(12) 0.041(12) 0.009(12)
C2 0.050(14) 0.065(15) 0.073(16) -0.031(13) 0.001(12) 0.002(12)
C3 0.09(2) 0.067(16) 0.10(2) 0.001(16) 0.025(17) -0.012(15)
C4 0.071(18) 0.10(2) 0.075(17) -0.028(16) -0.003(15) -0.037(16)
C5 0.068(17) 0.098(18) 0.063(16) 0.001(15) -0.012(14) 0.001(15)
C6 0.025(11) 0.074(15) 0.053(14) -0.026(12) -0.009(11) -0.015(11)
C7 0.066(16) 0.051(13) 0.070(16) -0.010(13) 0.008(13) -0.017(12)
C8 0.039(13) 0.076(15) 0.073(16) 0.011(13) 0.010(12) 0.039(12)
C9 0.047(15) 0.092(18) 0.067(16) 0.023(14) 0.002(12) -0.002(14)
C10 0.071(18) 0.10(2) 0.086(19) -0.032(17) 0.006(15) 0.025(15)
C11 0.080(19) 0.079(17) 0.081(19) -0.003(14) 0.001(16) -0.003(15)
C12 0.063(15) 0.055(14) 0.062(15) -0.015(12) -0.010(12) 0.001(13)
C13 0.055(15) 0.078(15) 0.065(16) -0.021(13) 0.001(13) 0.004(13)
C14 0.066(17) 0.063(14) 0.081(18) 0.015(13) 0.052(14) 0.023(13)
C15 0.051(17) 0.099(18) 0.13(2) 0.016(18) 0.029(17) 0.030(15)
C16 0.054(17) 0.12(2) 0.09(2) 0.029(17) 0.017(16) 0.025(17)
C17 0.050(17) 0.094(19) 0.11(2) 0.030(17) -0.023(15) -0.029(14)
C18 0.031(14) 0.096(18) 0.076(17) 0.008(15) 0.003(12) -0.018(13)
B1 0.023(14) 0.081(19) 0.037(16) -0.014(13) -0.009(11) 0.013(13)

loop_
_atom_type_symbol
_atom_type_description
_atom_type_scat_dispersion_real
_atom_type_scat_dispersion_imag
_atom_type_scat_source
C C 0.0033 0.0016 'International Tables Vol C Tables 4.2.6.8 and 6.1.1.4'
B B 0.0013 0.0007 'International Tables Vol C Tables 4.2.6.8 and 6.1.1.4'
Cl Cl 0.1484 0.1585 'International Tables Vol C Tables 4.2.6.8 and 6.1.1.4'
F F 0.0171 0.0103 'International Tables Vol C Tables 4.2.6.8 and 6.1.1.4'
N N 0.0061 0.0033 'International Tables Vol C Tables 4.2.6.8 and 6.1.1.4'
O O 0.0106 0.0060 'International Tables Vol C Tables 4.2.6.8 and 6.1.1.4'
H H 0.0000 0.0000 'International Tables Vol C Tables 4.2.6.8 and 6.1.1.4'

loop_
_geom_angle_atom_site_label_1
_geom_angle_atom_site_label_2
_geom_angle_atom_site_label_3
_geom_angle
_geom_angle_site_symmetry_1
_geom_angle_site_symmetry_3
_geom_angle_publ_flag
C2 C1 C6 120.0 . . ?
C2 C1 B1 116.3(12) . . ?
C6 C1 B1 123.3(12) . . ?
C1 C2 C3 120.0 . . ?
C1 C2 Cl3 125.4(10) . . ?
C3 C2 Cl3 114.4(10) . . ?
C4 C3 C2 120.0 . . ?
C4 C3 H3 120.0 . . ?
C2 C3 H3 120.0 . . ?
C5 C4 C3 120.0 . . ?
C5 C4 H4 120.0 . . ?
C3 C4 H4 120.0 . . ?
C4 C5 C6 120.0 . . ?
C4 C5 H5 120.0 . . ?
C6 C5 H5 120.0 . . ?
C5 C6 C1 120.0 . . ?
C5 C6 Cl4 113.7(10) . . ?
C1 C6 Cl4 125.9(10) . . ?
C8 C7 C12 120.0 . . ?
C8 C7 B1 116.4(13) . . ?
C12 C7 B1 123.4(13) . . ?
C9 C8 C7 120.0 . . ?
C9 C8 Cl2 114.2(9) . . ?
C7 C8 Cl2 125.3(9) . . ?
C8 C9 C10 120.0 . . ?
C8 C9 H9 120.0 . . ?
C10 C9 H9 120.0 . . ?
C11 C10 C9 120.0 . . ?
C11 C10 H10 120.0 . . ?
C9 C10 H10 120.0 . . ?
C10 C11 C12 120.0 . . ?
C10 C11 H11 120.0 . . ?
C12 C11 H11 120.0 . . ?
C11 C12 C7 120.0 . . ?
C11 C12 Cl1 114.0(10) . . ?
C7 C12 Cl1 125.4(10) . . ?
C14 C13 C18 120.0 . . ?
C14 C13 B1 123.2(13) . . ?
C18 C13 B1 115.3(13) . . ?
C15 C14 C13 120.0 . . ?
C15 C14 Cl5 114.5(11) . . ?
C13 C14 Cl5 125.2(11) . . ?
C14 C15 C16 120.0 . . ?
C14 C15 H15 120.0 . . ?
C16 C15 H15 120.0 . . ?
C15 C16 C17 120.0 . . ?
C15 C16 H16 120.0 . . ?
C17 C16 H16 120.0 . . ?
C18 C17 C16 120.0 . . ?
C18 C17 H17 120.0 . . ?
C16 C17 H17 120.0 . . ?
C17 C18 C13 120.0 . . ?
C17 C18 F6 113.0(12) . . ?
C13 C18 F6 126.1(12) . . ?
O1 B1 C1 108.4(18) . . ?
O1 B1 C13 106.5(15) . . ?
C1 B1 C13 112.7(15) . . ?
O1 B1 C7 101.1(16) . . ?
C1 B1 C7 113.1(14) . . ?
C13 B1 C7 114.0(17) . . ?
C23 N1 C19 111(2) . . ?
C20 C19 N1 109(3) . . ?
C20 C19 H19A 109.9 . . ?
N1 C19 H19A 109.9 . . ?
C20 C19 H19B 109.9 . . ?
N1 C19 H19B 109.9 . . ?
H19A C19 H19B 108.3 . . ?
C19 C20 C21 114(3) . . ?
C19 C20 H20A 108.9 . . ?
C21 C20 H20A 108.8 . . ?
C19 C20 H20B 108.8 . . ?
C21 C20 H20B 108.8 . . ?
H20A C20 H20B 107.7 . . ?
C22 C21 C20 112(2) . . ?
C22 C21 H21A 109.3 . . ?
C20 C21 H21A 109.3 . . ?
C22 C21 H21B 109.3 . . ?
C20 C21 H21B 109.3 . . ?
H21A C21 H21B 107.9 . . ?
C23 C22 C21 114(2) . . ?
C23 C22 H22A 108.7 . . ?
C21 C22 H22A 108.7 . . ?
C23 C22 H22B 108.7 . . ?
C21 C22 H22B 108.7 . . ?
H22A C22 H22B 107.6 . . ?
C22 C23 N1 113(2) . . ?
C22 C23 H23A 109.0 . . ?
N1 C23 H23A 109.0 . . ?
C22 C23 H23B 109.0 . . ?
N1 C23 H23B 109.0 . . ?
H23A C23 H23B 107.8 . . ?
C24 N2 C28 114(3) . . ?
N2 C24 C25 112(3) . . ?
N2 C24 H24A 109.2 . . ?
C25 C24 H24A 109.2 . . ?
N2 C24 H24B 109.2 . . ?
C25 C24 H24B 109.2 . . ?
H24A C24 H24B 107.9 . . ?
C26 C25 C24 112(3) . . ?
C26 C25 H25A 109.3 . . ?
C24 C25 H25A 109.3 . . ?
C26 C25 H25B 109.3 . . ?
C24 C25 H25B 109.3 . . ?
H25A C25 H25B 108.0 . . ?
C25 C26 C27 111(3) . . ?
C25 C26 H26A 109.4 . . ?
C27 C26 H26A 109.4 . . ?
C25 C26 H26B 109.4 . . ?
C27 C26 H26B 109.4 . . ?
H26A C26 H26B 108.0 . . ?
C28 C27 C26 111(2) . . ?
C28 C27 H27A 109.5 . . ?
C26 C27 H27A 109.4 . . ?
C28 C27 H27B 109.4 . . ?
C26 C27 H27B 109.4 . . ?
H27A C27 H27B 108.0 . . ?
N2 C28 C27 125(3) . . ?
N2 C28 H28A 105.9 . . ?
C27 C28 H28A 105.9 . . ?
N2 C28 H28B 106.0 . . ?
C27 C28 H28B 106.0 . . ?
H28A C28 H28B 106.3 . . ?
N3 C29 C30 118(5) . . ?
N3 C29 H29A 107.9 . . ?
C30 C29 H29A 107.9 . . ?
N3 C29 H29B 107.9 . . ?
C30 C29 H29B 107.9 . . ?
H29A C29 H29B 107.2 . . ?
C29 C30 C31 112(5) . . ?
C29 C30 H30A 109.1 . . ?
C31 C30 H30A 109.1 . . ?
C29 C30 H30B 109.1 . . ?
C31 C30 H30B 109.1 . . ?
H30A C30 H30B 107.8 . . ?
C32 C31 C30 104(5) . . ?
C32 C31 H31A 110.9 . . ?
C30 C31 H31A 111.0 . . ?
C32 C31 H31B 111.0 . . ?
C30 C31 H31B 110.9 . . ?
H31A C31 H31B 109.0 . . ?
C33 C32 C31 116(5) . . ?
C33 C32 H32A 108.2 . . ?
C31 C32 H32A 108.2 . . ?
C33 C32 H32B 108.2 . . ?
C31 C32 H32B 108.2 . . ?
H32A C32 H32B 107.3 . . ?
N3 C33 C32 109(4) . . ?
N3 C33 H33A 109.9 . . ?
C32 C33 H33A 109.9 . . ?
N3 C33 H33B 109.9 . . ?
C32 C33 H33B 109.9 . . ?
H33A C33 H33B 108.3 . . ?
C29 N3 C33 121(5) . . ?

loop_
_geom_bond_atom_site_label_1
_geom_bond_atom_site_label_2
_geom_bond_distance
_geom_bond_site_symmetry_2
_geom_bond_publ_flag
Cl1 C12 1.712(13) . ?
Cl2 C8 1.681(14) . ?
Cl3 C2 1.663(14) . ?
Cl4 C6 1.696(14) . ?
Cl5 C14 1.657(15) . ?
F6 C18 1.413(17) . ?
O1 B1 1.47(3) . ?
C1 C2 1.3900 . ?
C1 C6 1.3900 . ?
C1 B1 1.69(3) . ?
C2 C3 1.3900 . ?
C3 C4 1.3900 . ?
C3 H3 0.9300 . ?
C4 C5 1.3900 . ?
C4 H4 0.9300 . ?
C5 C6 1.3900 . ?
C5 H5 0.9300 . ?
C7 C8 1.3900 . ?
C7 C12 1.3900 . ?
C7 B1 1.75(3) . ?
C8 C9 1.3900 . ?
C9 C10 1.3900 . ?
C9 H9 0.9300 . ?
C10 C11 1.3900 . ?
C10 H10 0.9300 . ?
C11 C12 1.3900 . ?
C11 H11 0.9300 . ?
C13 C14 1.3900 . ?
C13 C18 1.3900 . ?
C13 B1 1.71(3) . ?
C14 C15 1.3900 . ?
C15 C16 1.3900 . ?
C15 H15 0.9300 . ?
C16 C17 1.3900 . ?
C16 H16 0.9300 . ?
C17 C18 1.3900 . ?
C17 H17 0.9300 . ?
N1 C23 1.43(3) . ?
N1 C19 1.52(4) . ?
C19 C20 1.46(4) . ?
C19 H19A 0.9700 . ?
C19 H19B 0.9700 . ?
C20 C21 1.52(4) . ?
C20 H20A 0.9700 . ?
C20 H20B 0.9700 . ?
C21 C22 1.48(4) . ?
C21 H21A 0.9700 . ?
C21 H21B 0.9700 . ?
C22 C23 1.43(4) . ?
C22 H22A 0.9700 . ?
C22 H22B 0.9700 . ?
C23 H23A 0.9700 . ?
C23 H23B 0.9700 . ?
N2 C24 1.46(3) . ?
N2 C28 1.46(3) . ?
C24 C25 1.50(3) . ?
C24 H24A 0.9700 . ?
C24 H24B 0.9700 . ?
C25 C26 1.47(3) . ?
C25 H25A 0.9700 . ?
C25 H25B 0.9700 . ?
C26 C27 1.50(3) . ?
C26 H26A 0.9700 . ?
C26 H26B 0.9700 . ?
C27 C28 1.49(3) . ?
C27 H27A 0.9700 . ?
C27 H27B 0.9700 . ?
C28 H28A 0.9700 . ?
C28 H28B 0.9700 . ?
C29 N3 1.29(6) . ?
C29 C30 1.40(6) . ?
C29 H29A 0.9700 . ?
C29 H29B 0.9700 . ?
C30 C31 1.61(9) . ?
C30 H30A 0.9700 . ?
C30 H30B 0.9700 . ?
C31 C32 1.56(8) . ?
C31 H31A 0.9700 . ?
C31 H31B 0.9700 . ?
C32 C33 1.56(7) . ?
C32 H32A 0.9700 . ?
C32 H32B 0.9700 . ?
C33 N3 1.54(7) . ?
C33 H33A 0.9700 . ?
C33 H33B 0.9700 . ?

loop_
_geom_torsion_atom_site_label_1
_geom_torsion_atom_site_label_2
_geom_torsion_atom_site_label_3
_geom_torsion_atom_site_label_4
_geom_torsion
_geom_torsion_site_symmetry_1
_geom_torsion_site_symmetry_2
_geom_torsion_site_symmetry_3
_geom_torsion_site_symmetry_4
_geom_torsion_publ_flag
C6 C1 C2 C3 0.0 . . . . ?
B1 C1 C2 C3 173.2(14) . . . . ?
C6 C1 C2 Cl3 173.5(14) . . . . ?
B1 C1 C2 Cl3 -13.3(15) . . . . ?
C1 C2 C3 C4 0.0 . . . . ?
Cl3 C2 C3 C4 -174.2(12) . . . . ?
C2 C3 C4 C5 0.0 . . . . ?
C3 C4 C5 C6 0.0 . . . . ?
C4 C5 C6 C1 0.0 . . . . ?
C4 C5 C6 Cl4 172.9(12) . . . . ?
C2 C1 C6 C5 0.0 . . . . ?
B1 C1 C6 C5 -172.7(15) . . . . ?
C2 C1 C6 Cl4 -172.0(13) . . . . ?
B1 C1 C6 Cl4 15.3(18) . . . . ?
C12 C7 C8 C9 0.0 . . . . ?
B1 C7 C8 C9 174.5(15) . . . . ?
C12 C7 C8 Cl2 171.2(14) . . . . ?
B1 C7 C8 Cl2 -14.3(15) . . . . ?
C7 C8 C9 C10 0.0 . . . . ?
Cl2 C8 C9 C10 -172.1(13) . . . . ?
C8 C9 C10 C11 0.0 . . . . ?
C9 C10 C11 C12 0.0 . . . . ?
C10 C11 C12 C7 0.0 . . . . ?
C10 C11 C12 Cl1 172.1(12) . . . . ?
C8 C7 C12 C11 0.0 . . . . ?
B1 C7 C12 C11 -174.1(16) . . . . ?
C8 C7 C12 Cl1 -171.2(13) . . . . ?
B1 C7 C12 Cl1 14.7(17) . . . . ?
C18 C13 C14 C15 0.0 . . . . ?
B1 C13 C14 C15 -165.6(17) . . . . ?
C18 C13 C14 Cl5 -173.3(14) . . . . ?
B1 C13 C14 Cl5 21.1(18) . . . . ?
C13 C14 C15 C16 0.0 . . . . ?
Cl5 C14 C15 C16 174.0(13) . . . . ?
C14 C15 C16 C17 0.0 . . . . ?
C15 C16 C17 C18 0.0 . . . . ?
C16 C17 C18 C13 0.0 . . . . ?
C16 C17 C18 F6 -169.6(15) . . . . ?
C14 C13 C18 C17 0.0 . . . . ?
B1 C13 C18 C17 166.6(16) . . . . ?
C14 C13 C18 F6 168.2(17) . . . . ?
B1 C13 C18 F6 -25.2(17) . . . . ?
C2 C1 B1 O1 -42.4(18) . . . . ?
C6 C1 B1 O1 130.6(14) . . . . ?
C2 C1 B1 C13 75.2(17) . . . . ?
C6 C1 B1 C13 -111.8(15) . . . . ?
C2 C1 B1 C7 -153.7(13) . . . . ?
C6 C1 B1 C7 19(2) . . . . ?
C14 C13 B1 O1 134.8(14) . . . . ?
C18 C13 B1 O1 -31(2) . . . . ?
C14 C13 B1 C1 16(2) . . . . ?
C18 C13 B1 C1 -150.1(13) . . . . ?
C14 C13 B1 C7 -114.6(17) . . . . ?
C18 C13 B1 C7 79.2(17) . . . . ?
C8 C7 B1 O1 -46.8(18) . . . . ?
C12 C7 B1 O1 127.6(14) . . . . ?
C8 C7 B1 C1 68.9(18) . . . . ?
C12 C7 B1 C1 -116.7(15) . . . . ?
C8 C7 B1 C13 -160.6(12) . . . . ?
C12 C7 B1 C13 14(2) . . . . ?
C23 N1 C19 C20 -59(3) . . . . ?
N1 C19 C20 C21 53(3) . . . . ?
C19 C20 C21 C22 -46(4) . . . . ?
C20 C21 C22 C23 45(3) . . . . ?
C21 C22 C23 N1 -53(4) . . . . ?
C19 N1 C23 C22 60(3) . . . . ?
C28 N2 C24 C25 35(7) . . . . ?
N2 C24 C25 C26 -60(5) . . . . ?
C24 C25 C26 C27 63(5) . . . . ?
C25 C26 C27 C28 -42(7) . . . . ?
C24 N2 C28 C27 -18(12) . . . . ?
C26 C27 C28 N2 21(11) . . . . ?
N3 C29 C30 C31 -58(7) . . . . ?
C29 C30 C31 C32 55(6) . . . . ?
C30 C31 C32 C33 -49(6) . . . . ?
C31 C32 C33 N3 40(6) . . . . ?
C30 C29 N3 C33 49(8) . . . . ?
C32 C33 N3 C29 -37(7) . . . . ?
